data_4107257
loop_
_publ_author_name
'Muhammad Farooq Ibad'
'Peter Langer'
'Axel Schulz'
'Alexander Villinger'

_publ_contact_author_address
;
Universit\"at Rostock
Institut f\"ur Chemie
Abteilung f\"ur Anorganische Chemie
Albert-Einstein-Strasse 3a 
18059 Rostock
Bundesrepublik Deutschland
;
_publ_contact_author_email
;
axel.schulz@uni-rostock.de, alexander.villinger@uni-rostock.de'
;
_publ_contact_author_fax '+49 (0)381/498-6382'
_publ_contact_author_name 'Axel Schulz, Alexander Villinger'
_publ_contact_author_phone '+49 (0)381/498-6400 or 6403'
_publ_section_title
;
 Silylium-Arene Adducts: An Experimental and Theoretical Study
;
_journal_name_full 'Journal of the American Chemical Society'
_journal_page_first 21016
_journal_page_last 21027
_journal_paper_doi 10.1021/ja209693a
_journal_volume 133
_journal_year 2011
_chemical_formula_moiety 'C11 H19 Si +, C24 B F20 -, C8 H10'
_chemical_formula_sum 'C43 H29 B F20 Si'
_chemical_formula_weight 964.56
_chemical_name_systematic
;
 ?
;
_space_group_IT_number 61
_symmetry_cell_setting orthorhombic
_symmetry_Int_Tables_number 61
_symmetry_space_group_name_Hall '-P 2ac 2ab'
_symmetry_space_group_name_H-M 'P b c a'
_atom_sites_solution_hydrogens geom
_atom_sites_solution_primary direct
_atom_sites_solution_secondary difmap
_audit_author_name 'Villinger, A.'
_audit_creation_method SHELXL-97
_cell_angle_alpha 90.00
_cell_angle_beta 90.00
_cell_angle_gamma 90.00
_cell_formula_units_Z 8
_cell_length_a 16.6384(11)
_cell_length_b 20.3523(11)
_cell_length_c 24.3708(15)
_cell_measurement_reflns_used 2547
_cell_measurement_temperature 173(2)
_cell_measurement_theta_max 41.640
_cell_measurement_theta_min 6.326
_cell_volume 8252.7(9)
_computing_cell_refinement 'Bruker Apex v2.0-2'
_computing_data_collection 'Bruker Apex v2.0-2'
_computing_data_reduction 'Bruker SAINT'
_computing_molecular_graphics 'ORTEP-3 (Farrugia, 1997)'
_computing_publication_material SHELXL-97
_computing_structure_refinement 'SHELXL-97 (Sheldrick, 1997)'
_computing_structure_solution 'SHELXS-97 (Sheldrick, 1997)'
_diffrn_ambient_temperature 173(2)
_diffrn_measured_fraction_theta_full 0.990
_diffrn_measured_fraction_theta_max 0.990
_diffrn_measurement_device_type 'Bruker Apex Kappa II-CCD-diffractometer'
_diffrn_measurement_method 'phi and psi scans'
_diffrn_radiation_monochromator graphite
_diffrn_radiation_source 'sealed tube'
_diffrn_radiation_type MoK\a
_diffrn_radiation_wavelength 0.71073
_diffrn_reflns_av_R_equivalents 0.0866
_diffrn_reflns_av_sigmaI/netI 0.0696
_diffrn_reflns_limit_h_max 17
_diffrn_reflns_limit_h_min -16
_diffrn_reflns_limit_k_max 21
_diffrn_reflns_limit_k_min -21
_diffrn_reflns_limit_l_max 25
_diffrn_reflns_limit_l_min -26
_diffrn_reflns_number 27624
_diffrn_reflns_theta_full 22.48
_diffrn_reflns_theta_max 22.48
_diffrn_reflns_theta_min 2.49
_exptl_absorpt_coefficient_mu 0.180
_exptl_absorpt_correction_T_max 0.9769
_exptl_absorpt_correction_T_min 0.9413
_exptl_absorpt_correction_type multi-scan
_exptl_absorpt_process_details '(SADABS; Sheldrick, 2004)'
_exptl_crystal_colour colourless
_exptl_crystal_density_diffrn 1.553
_exptl_crystal_description block
_exptl_crystal_F_000 3888
_exptl_crystal_size_max 0.34
_exptl_crystal_size_mid 0.15
_exptl_crystal_size_min 0.13
_refine_diff_density_max 0.631
_refine_diff_density_min -0.423
_refine_diff_density_rms 0.057
_refine_ls_extinction_coef 0.0003(3)
_refine_ls_extinction_expression Fc^*^=kFc[1+0.001xFc^2^\l^3^/sin(2\q)]^-1/4^
_refine_ls_extinction_method SHELXL
_refine_ls_goodness_of_fit_ref 1.023
_refine_ls_hydrogen_treatment mixed
_refine_ls_matrix_type full
_refine_ls_number_parameters 598
_refine_ls_number_reflns 5320
_refine_ls_number_restraints 0
_refine_ls_restrained_S_all 1.023
_refine_ls_R_factor_all 0.1089
_refine_ls_R_factor_gt 0.0510
_refine_ls_shift/su_max 0.000
_refine_ls_shift/su_mean 0.000
_refine_ls_structure_factor_coef Fsqd
_refine_ls_weighting_details 'calc w=1/[\s^2^(Fo^2^)+(0.0741P)^2^+0.0000P] where P=(Fo^2^+2Fc^2^)/3'
_refine_ls_weighting_scheme calc
_refine_ls_wR_factor_gt 0.1214
_refine_ls_wR_factor_ref 0.1378
_reflns_number_gt 3208
_reflns_number_total 5320
_reflns_threshold_expression >2\s(I)
_cod_data_source_file ja209693a_si_002_12.cif
_cod_data_source_block av_fi35(23)_me3si_pxylol
_cod_database_code 4107257

loop_
_symmetry_equiv_pos_as_xyz
'x, y, z'
'-x+1/2, -y, z+1/2'
'-x, y+1/2, -z+1/2'
'x+1/2, -y+1/2, -z'
'-x, -y, -z'
'x-1/2, y, -z-1/2'
'x, -y-1/2, z-1/2'
'-x-1/2, y-1/2, z'

loop_
_atom_site_label
_atom_site_type_symbol
_atom_site_fract_x
_atom_site_fract_y
_atom_site_fract_z
_atom_site_U_iso_or_equiv
_atom_site_adp_type
_atom_site_occupancy
_atom_site_symmetry_multiplicity
_atom_site_calc_flag
_atom_site_refinement_flags
Si1 Si 0.84115(9) 0.22192(6) 0.34192(5) 0.0506(4) Uani 1 1 d .
C1 C 0.8915(3) 0.2551(3) 0.4191(2) 0.0573(14) Uani 1 1 d .
C2 C 0.9476(3) 0.2067(3) 0.4311(2) 0.0589(14) Uani 1 1 d .
C3 C 0.9229(3) 0.1559(3) 0.4651(2) 0.0610(15) Uani 1 1 d .
H3 H 0.9587 0.1206 0.4723 0.073 Uiso 1 1 calc R
C4 C 0.8476(3) 0.1556(3) 0.48873(19) 0.0638(15) Uani 1 1 d .
H4 H 0.8326 0.1196 0.5113 0.077 Uiso 1 1 calc R
C5 C 0.7926(3) 0.2066(3) 0.48052(18) 0.0566(14) Uani 1 1 d .
C6 C 0.8169(3) 0.2569(2) 0.4471(2) 0.0571(14) Uani 1 1 d .
H6 H 0.7828 0.2940 0.4427 0.069 Uiso 1 1 calc R
C7 C 1.0313(3) 0.2056(3) 0.4083(2) 0.0834(18) Uani 1 1 d .
H7A H 1.0362 0.1696 0.3818 0.125 Uiso 1 1 calc R
H7B H 1.0698 0.1990 0.4382 0.125 Uiso 1 1 calc R
H7C H 1.0426 0.2474 0.3899 0.125 Uiso 1 1 calc R
C8 C 0.7121(4) 0.2079(3) 0.5063(2) 0.0817(18) Uani 1 1 d .
H8A H 0.6875 0.2511 0.5005 0.123 Uiso 1 1 calc R
H8B H 0.7174 0.1996 0.5457 0.123 Uiso 1 1 calc R
H8C H 0.6782 0.1739 0.4897 0.123 Uiso 1 1 calc R
C9 C 0.8128(3) 0.1358(2) 0.3490(2) 0.0654(15) Uani 1 1 d .
H9A H 0.7885 0.1204 0.3147 0.098 Uiso 1 1 calc R
H9B H 0.7740 0.1312 0.3790 0.098 Uiso 1 1 calc R
H9C H 0.8607 0.1095 0.3571 0.098 Uiso 1 1 calc R
C10 C 0.9236(3) 0.2347(2) 0.29286(19) 0.0625(15) Uani 1 1 d .
H10A H 0.9646 0.2008 0.2983 0.094 Uiso 1 1 calc R
H10B H 0.9474 0.2782 0.2988 0.094 Uiso 1 1 calc R
H10C H 0.9026 0.2320 0.2554 0.094 Uiso 1 1 calc R
C11 C 0.7569(4) 0.2792(3) 0.3318(2) 0.0743(17) Uani 1 1 d .
H11A H 0.7437 0.2817 0.2927 0.112 Uiso 1 1 calc R
H11B H 0.7722 0.3229 0.3451 0.112 Uiso 1 1 calc R
H11C H 0.7100 0.2636 0.3523 0.112 Uiso 1 1 calc R
H1 H 0.912(3) 0.298(2) 0.4028(19) 0.075(16) Uiso 1 1 d .
B1 B 0.8800(3) 0.0217(2) 0.68816(18) 0.0318(12) Uani 1 1 d .
C12 C 0.9386(2) 0.01460(18) 0.74325(15) 0.0296(10) Uani 1 1 d .
C13 C 0.9396(3) 0.05587(19) 0.78876(16) 0.0331(10) Uani 1 1 d .
C14 C 0.9946(3) 0.0510(2) 0.83112(16) 0.0372(11) Uani 1 1 d .
C15 C 1.0516(3) 0.0040(2) 0.82991(17) 0.0427(12) Uani 1 1 d .
C16 C 1.0547(3) -0.0382(2) 0.78587(18) 0.0400(11) Uani 1 1 d .
C17 C 1.0000(3) -0.03113(19) 0.74437(16) 0.0340(10) Uani 1 1 d .
C18 C 0.7985(2) 0.06611(18) 0.69922(16) 0.0319(10) Uani 1 1 d .
C19 C 0.7664(3) 0.11419(19) 0.66583(16) 0.0347(11) Uani 1 1 d .
C20 C 0.6947(3) 0.14645(19) 0.67628(18) 0.0387(11) Uani 1 1 d .
C21 C 0.6518(3) 0.1325(2) 0.7228(2) 0.0430(12) Uani 1 1 d .
C22 C 0.6791(3) 0.0837(2) 0.75679(18) 0.0389(11) Uani 1 1 d .
C23 C 0.7496(3) 0.05197(19) 0.74398(17) 0.0341(10) Uani 1 1 d .
C24 C 0.9433(3) 0.0548(2) 0.64374(16) 0.0329(10) Uani 1 1 d .
C25 C 0.9849(3) 0.0230(2) 0.60211(16) 0.0400(11) Uani 1 1 d .
C26 C 1.0424(3) 0.0516(3) 0.56941(18) 0.0540(14) Uani 1 1 d .
C27 C 1.0624(3) 0.1156(3) 0.5784(2) 0.0578(14) Uani 1 1 d .
C28 C 1.0254(3) 0.1505(2) 0.6190(2) 0.0544(14) Uani 1 1 d .
C29 C 0.9678(3) 0.1196(2) 0.65040(18) 0.0417(11) Uani 1 1 d .
C30 C 0.8399(2) -0.04821(18) 0.66745(15) 0.0290(10) Uani 1 1 d .
C31 C 0.8280(3) -0.10377(19) 0.69923(16) 0.0334(10) Uani 1 1 d .
C32 C 0.7834(3) -0.1577(2) 0.68229(17) 0.0397(11) Uani 1 1 d .
C33 C 0.7498(3) -0.1589(2) 0.63145(19) 0.0440(12) Uani 1 1 d .
C34 C 0.7603(3) -0.1054(2) 0.59785(18) 0.0430(12) Uani 1 1 d .
C35 C 0.8027(3) -0.0523(2) 0.61617(17) 0.0356(11) Uani 1 1 d .
F1 F 0.88484(15) 0.10480(11) 0.79441(9) 0.0444(7) Uani 1 1 d .
F2 F 0.99141(16) 0.09426(12) 0.87333(10) 0.0572(8) Uani 1 1 d .
F3 F 1.10651(17) -0.00132(13) 0.87095(10) 0.0637(8) Uani 1 1 d .
F4 F 1.11202(17) -0.08513(14) 0.78358(11) 0.0651(8) Uani 1 1 d .
F5 F 1.00774(15) -0.07369(12) 0.70142(9) 0.0485(7) Uani 1 1 d .
F6 F 0.80434(15) 0.13290(11) 0.61907(9) 0.0455(7) Uani 1 1 d .
F7 F 0.66639(16) 0.19259(12) 0.64136(11) 0.0584(8) Uani 1 1 d .
F8 F 0.58292(15) 0.16470(12) 0.73431(11) 0.0619(8) Uani 1 1 d .
F9 F 0.63760(15) 0.06766(13) 0.80241(10) 0.0565(7) Uani 1 1 d .
F10 F 0.77126(14) 0.00324(10) 0.77897(8) 0.0399(6) Uani 1 1 d .
F11 F 0.96855(15) -0.04129(12) 0.59129(9) 0.0505(7) Uani 1 1 d .
F12 F 1.07883(18) 0.01612(16) 0.52991(11) 0.0768(9) Uani 1 1 d .
F13 F 1.1201(2) 0.14439(18) 0.54659(13) 0.0930(11) Uani 1 1 d .
F14 F 1.0464(2) 0.21349(14) 0.62827(13) 0.0818(10) Uani 1 1 d .
F15 F 0.93518(16) 0.15672(11) 0.69062(10) 0.0522(7) Uani 1 1 d .
F16 F 0.85911(15) -0.10893(10) 0.75040(9) 0.0444(7) Uani 1 1 d .
F17 F 0.77208(18) -0.20911(11) 0.71665(10) 0.0605(8) Uani 1 1 d .
F18 F 0.70493(18) -0.21034(12) 0.61497(12) 0.0678(8) Uani 1 1 d .
F19 F 0.72682(18) -0.10532(13) 0.54727(11) 0.0680(8) Uani 1 1 d .
F20 F 0.80672(15) -0.00022(11) 0.58177(9) 0.0487(7) Uani 1 1 d .
C36 C 0.8475(4) 0.5217(3) 0.4297(2) 0.0635(15) Uani 1 1 d .
C37 C 0.8736(3) 0.5629(3) 0.3888(2) 0.0540(13) Uani 1 1 d .
H37 H 0.8499 0.5591 0.3535 0.065 Uiso 1 1 calc R
C38 C 0.9328(3) 0.6098(2) 0.3968(2) 0.0578(14) Uani 1 1 d .
H38 H 0.9494 0.6370 0.3672 0.069 Uiso 1 1 calc R
C39 C 0.9681(3) 0.6168(3) 0.4482(3) 0.0727(17) Uani 1 1 d .
C40 C 0.9415(5) 0.5753(4) 0.4893(3) 0.097(2) Uani 1 1 d .
H40 H 0.9649 0.5787 0.5248 0.117 Uiso 1 1 calc R
C41 C 0.8827(5) 0.5296(3) 0.4807(2) 0.092(2) Uani 1 1 d .
H41 H 0.8656 0.5027 0.5104 0.111 Uiso 1 1 calc R
C42 C 0.7835(4) 0.4710(3) 0.4193(3) 0.099(2) Uani 1 1 d .
H42A H 0.8076 0.4270 0.4199 0.148 Uiso 1 1 calc R
H42B H 0.7590 0.4788 0.3833 0.148 Uiso 1 1 calc R
H42C H 0.7421 0.4740 0.4479 0.148 Uiso 1 1 calc R
C43 C 1.0322(5) 0.6674(4) 0.4578(3) 0.124(3) Uani 1 1 d .
H43A H 1.0077 0.7075 0.4723 0.186 Uiso 1 1 calc R
H43B H 1.0594 0.6772 0.4231 0.186 Uiso 1 1 calc R
H43C H 1.0714 0.6504 0.4842 0.186 Uiso 1 1 calc R

loop_
_atom_site_aniso_label
_atom_site_aniso_U_11
_atom_site_aniso_U_22
_atom_site_aniso_U_33
_atom_site_aniso_U_23
_atom_site_aniso_U_13
_atom_site_aniso_U_12
Si1 0.0518(10) 0.0529(8) 0.0472(8) -0.0015(6) -0.0001(7) 0.0012(7)
C1 0.058(4) 0.051(3) 0.063(3) 0.001(3) 0.003(3) 0.005(3)
C2 0.043(4) 0.077(4) 0.057(3) 0.002(3) -0.010(3) -0.010(3)
C3 0.044(4) 0.088(4) 0.052(3) 0.000(3) -0.007(3) 0.011(3)
C4 0.064(4) 0.085(4) 0.043(3) -0.001(3) 0.007(3) -0.004(4)
C5 0.051(4) 0.079(4) 0.039(3) 0.002(3) 0.004(3) 0.003(3)
C6 0.053(4) 0.061(3) 0.058(3) -0.014(3) -0.002(3) 0.009(3)
C7 0.032(4) 0.119(5) 0.099(5) 0.006(4) 0.005(3) -0.003(3)
C8 0.054(4) 0.120(5) 0.071(4) -0.002(3) 0.007(3) 0.013(4)
C9 0.067(4) 0.074(4) 0.055(3) -0.008(3) 0.007(3) -0.022(3)
C10 0.072(4) 0.057(3) 0.059(3) 0.008(2) 0.015(3) 0.001(3)
C11 0.081(5) 0.086(4) 0.057(3) -0.007(3) -0.024(3) 0.026(3)
B1 0.028(3) 0.038(3) 0.029(3) 0.002(2) -0.002(2) 0.005(2)
C12 0.025(3) 0.034(2) 0.030(2) 0.0074(19) 0.0062(19) -0.005(2)
C13 0.027(3) 0.038(2) 0.034(3) 0.002(2) 0.000(2) -0.001(2)
C14 0.033(3) 0.046(3) 0.032(3) -0.002(2) -0.001(2) -0.006(2)
C15 0.038(3) 0.060(3) 0.030(3) 0.011(2) -0.009(2) -0.004(3)
C16 0.022(3) 0.049(3) 0.048(3) 0.011(2) 0.000(2) 0.010(2)
C17 0.031(3) 0.041(2) 0.030(2) 0.000(2) 0.001(2) 0.004(2)
C18 0.026(3) 0.033(2) 0.036(2) -0.0006(19) -0.003(2) -0.004(2)
C19 0.028(3) 0.033(2) 0.044(3) 0.006(2) -0.007(2) -0.003(2)
C20 0.033(3) 0.034(2) 0.049(3) 0.001(2) -0.014(2) 0.004(2)
C21 0.019(3) 0.044(3) 0.067(3) -0.012(3) -0.005(2) 0.005(2)
C22 0.030(3) 0.045(3) 0.041(3) -0.006(2) 0.001(2) -0.003(2)
C23 0.027(3) 0.034(2) 0.041(3) 0.000(2) -0.003(2) 0.001(2)
C24 0.024(3) 0.042(3) 0.033(2) 0.014(2) -0.004(2) -0.001(2)
C25 0.031(3) 0.059(3) 0.031(3) 0.010(2) -0.001(2) 0.001(2)
C26 0.035(3) 0.094(4) 0.033(3) 0.013(3) 0.007(2) 0.002(3)
C27 0.039(3) 0.084(4) 0.051(3) 0.030(3) 0.000(3) -0.017(3)
C28 0.041(3) 0.059(3) 0.063(3) 0.020(3) -0.013(3) -0.015(3)
C29 0.028(3) 0.054(3) 0.043(3) 0.014(2) -0.007(2) -0.002(3)
C30 0.022(2) 0.035(2) 0.029(2) 0.0001(19) 0.0017(19) 0.0076(19)
C31 0.035(3) 0.037(3) 0.027(2) 0.000(2) 0.002(2) 0.008(2)
C32 0.047(3) 0.034(3) 0.039(3) 0.003(2) 0.007(2) 0.002(2)
C33 0.041(3) 0.033(3) 0.059(3) -0.009(2) -0.001(2) -0.003(2)
C34 0.038(3) 0.048(3) 0.044(3) -0.003(2) -0.011(2) 0.001(2)
C35 0.032(3) 0.039(3) 0.036(3) 0.005(2) 0.001(2) 0.006(2)
F1 0.0442(17) 0.0424(14) 0.0465(15) -0.0067(11) -0.0071(12) 0.0049(13)
F2 0.059(2) 0.0691(18) 0.0434(16) -0.0112(13) -0.0140(13) -0.0051(15)
F3 0.051(2) 0.091(2) 0.0494(16) 0.0099(14) -0.0237(14) 0.0020(16)
F4 0.0456(19) 0.083(2) 0.0668(19) 0.0027(15) -0.0123(14) 0.0244(17)
F5 0.0423(17) 0.0591(15) 0.0439(15) -0.0026(13) -0.0031(12) 0.0202(13)
F6 0.0398(17) 0.0501(14) 0.0467(15) 0.0192(12) -0.0050(12) 0.0034(12)
F7 0.0448(18) 0.0508(15) 0.0797(19) 0.0132(14) -0.0184(14) 0.0128(14)
F8 0.0273(17) 0.0625(17) 0.096(2) -0.0126(15) -0.0013(14) 0.0141(14)
F9 0.0374(17) 0.0754(18) 0.0568(17) -0.0082(14) 0.0174(14) 0.0024(14)
F10 0.0361(16) 0.0462(14) 0.0374(13) 0.0078(11) 0.0038(11) 0.0021(12)
F11 0.0458(18) 0.0653(18) 0.0404(15) -0.0066(12) 0.0111(12) 0.0037(14)
F12 0.049(2) 0.137(3) 0.0446(17) 0.0050(17) 0.0193(14) -0.0008(19)
F13 0.062(2) 0.135(3) 0.082(2) 0.046(2) 0.0175(18) -0.036(2)
F14 0.070(2) 0.072(2) 0.103(2) 0.0295(17) -0.0095(18) -0.0318(18)
F15 0.0525(18) 0.0447(15) 0.0593(17) 0.0039(13) -0.0058(14) -0.0086(13)
F16 0.0628(19) 0.0391(13) 0.0314(14) 0.0065(11) -0.0001(12) -0.0007(12)
F17 0.085(2) 0.0386(15) 0.0575(17) 0.0080(13) 0.0062(15) -0.0109(14)
F18 0.066(2) 0.0484(16) 0.089(2) -0.0112(14) -0.0218(16) -0.0142(15)
F19 0.075(2) 0.0708(18) 0.0584(18) -0.0029(14) -0.0299(16) -0.0076(16)
F20 0.0531(18) 0.0547(15) 0.0381(14) 0.0109(12) -0.0141(12) -0.0063(13)
C36 0.073(4) 0.070(3) 0.047(3) 0.006(3) -0.001(3) 0.002(3)
C37 0.048(4) 0.070(3) 0.044(3) -0.011(3) -0.008(3) 0.014(3)
C38 0.048(4) 0.065(3) 0.060(4) -0.014(3) 0.006(3) 0.015(3)
C39 0.052(4) 0.082(4) 0.084(4) -0.025(4) -0.030(3) 0.011(3)
C40 0.124(7) 0.107(5) 0.061(4) 0.002(4) -0.044(4) 0.009(5)
C41 0.123(6) 0.104(5) 0.050(4) 0.006(3) -0.017(4) -0.009(5)
C42 0.115(6) 0.098(5) 0.083(4) 0.010(4) 0.007(4) -0.024(5)
C43 0.083(6) 0.136(6) 0.154(7) -0.044(5) -0.039(5) 0.004(5)

loop_
_atom_type_symbol
_atom_type_description
_atom_type_scat_dispersion_real
_atom_type_scat_dispersion_imag
_atom_type_scat_source
C C 0.0033 0.0016 'International Tables Vol C Tables 4.2.6.8 and 6.1.1.4'
H H 0.0000 0.0000 'International Tables Vol C Tables 4.2.6.8 and 6.1.1.4'
B B 0.0013 0.0007 'International Tables Vol C Tables 4.2.6.8 and 6.1.1.4'
F F 0.0171 0.0103 'International Tables Vol C Tables 4.2.6.8 and 6.1.1.4'
Si Si 0.0817 0.0704 'International Tables Vol C Tables 4.2.6.8 and 6.1.1.4'

loop_
_geom_angle_atom_site_label_1
_geom_angle_atom_site_label_2
_geom_angle_atom_site_label_3
_geom_angle
C9 Si1 C10 113.0(2)
C9 Si1 C11 115.1(3)
C10 Si1 C11 113.1(3)
C9 Si1 C1 108.5(2)
C10 Si1 C1 103.4(2)
C11 Si1 C1 102.3(2)
C2 C1 C6 120.4(5)
C2 C1 Si1 102.8(3)
C6 C1 Si1 95.1(3)
C2 C1 H1 118(3)
C6 C1 H1 117(3)
Si1 C1 H1 93(3)
C3 C2 C1 117.0(5)
C3 C2 C7 119.0(5)
C1 C2 C7 123.9(5)
C4 C3 C2 121.5(5)
C4 C3 H3 119.3
C2 C3 H3 119.3
C3 C4 C5 122.1(5)
C3 C4 H4 119.0
C5 C4 H4 119.0
C6 C5 C4 116.6(5)
C6 C5 C8 120.4(5)
C4 C5 C8 123.0(5)
C5 C6 C1 121.7(5)
C5 C6 H6 119.2
C1 C6 H6 119.2
C2 C7 H7A 109.5
C2 C7 H7B 109.5
H7A C7 H7B 109.5
C2 C7 H7C 109.5
H7A C7 H7C 109.5
H7B C7 H7C 109.5
C5 C8 H8A 109.5
C5 C8 H8B 109.5
H8A C8 H8B 109.5
C5 C8 H8C 109.5
H8A C8 H8C 109.5
H8B C8 H8C 109.5
Si1 C9 H9A 109.5
Si1 C9 H9B 109.5
H9A C9 H9B 109.5
Si1 C9 H9C 109.5
H9A C9 H9C 109.5
H9B C9 H9C 109.5
Si1 C10 H10A 109.5
Si1 C10 H10B 109.5
H10A C10 H10B 109.5
Si1 C10 H10C 109.5
H10A C10 H10C 109.5
H10B C10 H10C 109.5
Si1 C11 H11A 109.5
Si1 C11 H11B 109.5
H11A C11 H11B 109.5
Si1 C11 H11C 109.5
H11A C11 H11C 109.5
H11B C11 H11C 109.5
C30 B1 C18 101.0(3)
C30 B1 C24 114.1(3)
C18 B1 C24 114.0(3)
C30 B1 C12 114.1(3)
C18 B1 C12 113.4(3)
C24 B1 C12 101.0(3)
C17 C12 C13 112.4(4)
C17 C12 B1 120.5(3)
C13 C12 B1 126.7(4)
F1 C13 C14 114.9(3)
F1 C13 C12 121.0(4)
C14 C13 C12 124.1(4)
C15 C14 F2 120.3(4)
C15 C14 C13 120.0(4)
F2 C14 C13 119.6(4)
C14 C15 F3 121.0(4)
C14 C15 C16 119.1(4)
F3 C15 C16 119.9(4)
F4 C16 C17 120.9(4)
F4 C16 C15 120.0(4)
C17 C16 C15 119.0(4)
F5 C17 C16 115.9(4)
F5 C17 C12 118.8(4)
C16 C17 C12 125.3(4)
C19 C18 C23 112.5(4)
C19 C18 B1 127.5(4)
C23 C18 B1 119.6(3)
F6 C19 C18 121.0(4)
F6 C19 C20 114.9(3)
C18 C19 C20 124.1(4)
F7 C20 C21 118.9(4)
F7 C20 C19 120.9(4)
C21 C20 C19 120.2(4)
F8 C21 C20 120.9(4)
F8 C21 C22 120.5(4)
C20 C21 C22 118.6(4)
F9 C22 C21 120.3(4)
F9 C22 C23 120.7(4)
C21 C22 C23 119.0(4)
F10 C23 C22 115.3(4)
F10 C23 C18 119.3(4)
C22 C23 C18 125.4(4)
C25 C24 C29 112.4(4)
C25 C24 B1 127.3(4)
C29 C24 B1 119.8(4)
F11 C25 C26 115.7(4)
F11 C25 C24 119.3(4)
C26 C25 C24 124.9(5)
F12 C26 C27 121.2(5)
F12 C26 C25 119.9(5)
C27 C26 C25 118.8(5)
C26 C27 C28 120.2(5)
C26 C27 F13 119.3(5)
C28 C27 F13 120.4(5)
F14 C28 C27 120.0(5)
F14 C28 C29 121.3(5)
C27 C28 C29 118.7(5)
F15 C29 C28 115.3(4)
F15 C29 C24 119.8(4)
C28 C29 C24 124.8(5)
C31 C30 C35 112.8(4)
C31 C30 B1 126.2(3)
C35 C30 B1 120.3(3)
F16 C31 C30 121.6(4)
F16 C31 C32 114.6(3)
C30 C31 C32 123.8(4)
F17 C32 C33 119.5(4)
F17 C32 C31 120.1(4)
C33 C32 C31 120.4(4)
F18 C33 C32 120.9(4)
F18 C33 C34 120.6(4)
C32 C33 C34 118.4(4)
F19 C34 C35 120.6(4)
F19 C34 C33 119.5(4)
C35 C34 C33 119.9(4)
F20 C35 C34 116.3(4)
F20 C35 C30 119.0(4)
C34 C35 C30 124.7(4)
C37 C36 C41 116.6(6)
C37 C36 C42 121.3(5)
C41 C36 C42 122.1(5)
C36 C37 C38 122.9(5)
C36 C37 H37 118.5
C38 C37 H37 118.5
C37 C38 C39 119.8(5)
C37 C38 H38 120.1
C39 C38 H38 120.1
C40 C39 C38 117.1(6)
C40 C39 C43 122.2(6)
C38 C39 C43 120.7(6)
C41 C40 C39 122.2(6)
C41 C40 H40 118.9
C39 C40 H40 118.9
C40 C41 C36 121.4(6)
C40 C41 H41 119.3
C36 C41 H41 119.3
C36 C42 H42A 109.5
C36 C42 H42B 109.5
H42A C42 H42B 109.5
C36 C42 H42C 109.5
H42A C42 H42C 109.5
H42B C42 H42C 109.5
C39 C43 H43A 109.5
C39 C43 H43B 109.5
H43A C43 H43B 109.5
C39 C43 H43C 109.5
H43A C43 H43C 109.5
H43B C43 H43C 109.5

loop_
_geom_bond_atom_site_label_1
_geom_bond_atom_site_label_2
_geom_bond_distance
Si1 C9 1.824(5)
Si1 C10 1.838(5)
Si1 C11 1.840(5)
Si1 C1 2.167(5)
C1 C2 1.388(7)
C1 C6 1.417(7)
C1 H1 1.02(5)
C2 C3 1.387(7)
C2 C7 1.500(7)
C3 C4 1.379(7)
C3 H3 0.9500
C4 C5 1.399(7)
C4 H4 0.9500
C5 C6 1.368(7)
C5 C8 1.479(7)
C6 H6 0.9500
C7 H7A 0.9800
C7 H7B 0.9800
C7 H7C 0.9800
C8 H8A 0.9800
C8 H8B 0.9800
C8 H8C 0.9800
C9 H9A 0.9800
C9 H9B 0.9800
C9 H9C 0.9800
C10 H10A 0.9800
C10 H10B 0.9800
C10 H10C 0.9800
C11 H11A 0.9800
C11 H11B 0.9800
C11 H11C 0.9800
B1 C30 1.651(6)
B1 C18 1.651(6)
B1 C24 1.654(6)
B1 C12 1.666(6)
C12 C17 1.382(5)
C12 C13 1.391(5)
C13 F1 1.357(4)
C13 C14 1.382(6)
C14 C15 1.347(6)
C14 F2 1.355(5)
C15 F3 1.359(5)
C15 C16 1.376(6)
C16 F4 1.350(5)
C16 C17 1.369(6)
C17 F5 1.365(4)
C18 C19 1.380(5)
C18 C23 1.391(6)
C19 F6 1.357(5)
C19 C20 1.386(6)
C20 F7 1.352(5)
C20 C21 1.369(6)
C21 F8 1.351(5)
C21 C22 1.371(6)
C22 F9 1.349(5)
C22 C23 1.375(6)
C23 F10 1.356(4)
C24 C25 1.388(6)
C24 C29 1.391(6)
C25 F11 1.362(5)
C25 C26 1.375(6)
C26 F12 1.348(5)
C26 C27 1.362(7)
C27 C28 1.364(7)
C27 F13 1.366(5)
C28 F14 1.348(5)
C28 C29 1.378(7)
C29 F15 1.351(5)
C30 C31 1.385(5)
C30 C35 1.397(6)
C31 F16 1.354(4)
C31 C32 1.387(6)
C32 F17 1.353(4)
C32 C33 1.360(6)
C33 F18 1.346(5)
C33 C34 1.374(6)
C34 F19 1.353(5)
C34 C35 1.365(6)
C35 F20 1.354(4)
C36 C37 1.373(7)
C36 C41 1.382(7)
C36 C42 1.506(8)
C37 C38 1.385(7)
C37 H37 0.9500
C38 C39 1.391(7)
C38 H38 0.9500
C39 C40 1.383(8)
C39 C43 1.501(9)
C40 C41 1.366(9)
C40 H40 0.9500
C41 H41 0.9500
C42 H42A 0.9800
C42 H42B 0.9800
C42 H42C 0.9800
C43 H43A 0.9800
C43 H43B 0.9800
C43 H43C 0.9800

loop_
_geom_torsion_atom_site_label_1
_geom_torsion_atom_site_label_2
_geom_torsion_atom_site_label_3
_geom_torsion_atom_site_label_4
_geom_torsion
C9 Si1 C1 C2 49.7(4)
C10 Si1 C1 C2 -70.5(4)
C11 Si1 C1 C2 171.8(4)
C9 Si1 C1 C6 -73.1(4)
C10 Si1 C1 C6 166.7(3)
C11 Si1 C1 C6 49.0(4)
C6 C1 C2 C3 9.0(7)
Si1 C1 C2 C3 -94.8(5)
C6 C1 C2 C7 -172.7(5)
Si1 C1 C2 C7 83.5(5)
C1 C2 C3 C4 -3.9(7)
C7 C2 C3 C4 177.8(5)
C2 C3 C4 C5 -1.1(8)
C3 C4 C5 C6 0.8(7)
C3 C4 C5 C8 -178.8(5)
C4 C5 C6 C1 4.5(7)
C8 C5 C6 C1 -175.9(5)
C2 C1 C6 C5 -9.7(8)
Si1 C1 C6 C5 98.3(5)
C30 B1 C12 C17 52.2(5)
C18 B1 C12 C17 167.0(3)
C24 B1 C12 C17 -70.7(4)
C30 B1 C12 C13 -135.9(4)
C18 B1 C12 C13 -21.1(6)
C24 B1 C12 C13 101.3(4)
C17 C12 C13 F1 178.7(3)
B1 C12 C13 F1 6.2(6)
C17 C12 C13 C14 -1.5(6)
B1 C12 C13 C14 -174.0(4)
F1 C13 C14 C15 179.8(4)
C12 C13 C14 C15 0.0(6)
F1 C13 C14 F2 -1.2(5)
C12 C13 C14 F2 179.0(3)
F2 C14 C15 F3 0.5(6)
C13 C14 C15 F3 179.5(4)
F2 C14 C15 C16 -178.3(4)
C13 C14 C15 C16 0.6(6)
C14 C15 C16 F4 179.2(4)
F3 C15 C16 F4 0.3(6)
C14 C15 C16 C17 0.3(6)
F3 C15 C16 C17 -178.6(4)
F4 C16 C17 F5 -0.4(6)
C15 C16 C17 F5 178.5(4)
F4 C16 C17 C12 179.0(4)
C15 C16 C17 C12 -2.1(7)
C13 C12 C17 F5 -178.1(3)
B1 C12 C17 F5 -5.1(5)
C13 C12 C17 C16 2.5(6)
B1 C12 C17 C16 175.5(4)
C30 B1 C18 C19 -101.8(4)
C24 B1 C18 C19 21.0(6)
C12 B1 C18 C19 135.8(4)
C30 B1 C18 C23 71.6(4)
C24 B1 C18 C23 -165.6(4)
C12 B1 C18 C23 -50.8(5)
C23 C18 C19 F6 -177.7(3)
B1 C18 C19 F6 -3.9(6)
C23 C18 C19 C20 1.8(6)
B1 C18 C19 C20 175.6(4)
F6 C19 C20 F7 0.3(5)
C18 C19 C20 F7 -179.2(4)
F6 C19 C20 C21 -178.9(4)
C18 C19 C20 C21 1.6(6)
F7 C20 C21 F8 -1.0(6)
C19 C20 C21 F8 178.2(4)
F7 C20 C21 C22 177.2(4)
C19 C20 C21 C22 -3.5(6)
F8 C21 C22 F9 -0.5(6)
C20 C21 C22 F9 -178.7(4)
F8 C21 C22 C23 -179.8(4)
C20 C21 C22 C23 2.0(6)
F9 C22 C23 F10 2.3(5)
C21 C22 C23 F10 -178.4(4)
F9 C22 C23 C18 -177.6(4)
C21 C22 C23 C18 1.7(6)
C19 C18 C23 F10 176.6(3)
B1 C18 C23 F10 2.2(5)
C19 C18 C23 C22 -3.5(6)
B1 C18 C23 C22 -177.8(4)
C30 B1 C24 C25 -22.4(6)
C18 B1 C24 C25 -137.6(4)
C12 B1 C24 C25 100.4(4)
C30 B1 C24 C29 166.2(4)
C18 B1 C24 C29 50.9(5)
C12 B1 C24 C29 -71.0(4)
C29 C24 C25 F11 178.9(3)
B1 C24 C25 F11 6.9(6)
C29 C24 C25 C26 -1.8(6)
B1 C24 C25 C26 -173.8(4)
F11 C25 C26 F12 -0.3(6)
C24 C25 C26 F12 -179.7(4)
F11 C25 C26 C27 -179.2(4)
C24 C25 C26 C27 1.4(7)
F12 C26 C27 C28 -179.3(4)
C25 C26 C27 C28 -0.3(7)
F12 C26 C27 F13 0.3(7)
C25 C26 C27 F13 179.2(4)
C26 C27 C28 F14 178.9(4)
F13 C27 C28 F14 -0.6(7)
C26 C27 C28 C29 -0.1(7)
F13 C27 C28 C29 -179.7(4)
F14 C28 C29 F15 -0.5(6)
C27 C28 C29 F15 178.5(4)
F14 C28 C29 C24 -179.5(4)
C27 C28 C29 C24 -0.5(7)
C25 C24 C29 F15 -177.6(4)
B1 C24 C29 F15 -4.9(6)
C25 C24 C29 C28 1.3(6)
B1 C24 C29 C28 174.0(4)
C18 B1 C30 C31 -99.1(4)
C24 B1 C30 C31 138.1(4)
C12 B1 C30 C31 22.8(6)
C18 B1 C30 C35 70.7(4)
C24 B1 C30 C35 -52.1(5)
C12 B1 C30 C35 -167.4(4)
C35 C30 C31 F16 -179.7(4)
B1 C30 C31 F16 -9.3(6)
C35 C30 C31 C32 -0.4(6)
B1 C30 C31 C32 170.0(4)
F16 C31 C32 F17 1.9(6)
C30 C31 C32 F17 -177.5(4)
F16 C31 C32 C33 -179.2(4)
C30 C31 C32 C33 1.5(7)
F17 C32 C33 F18 0.5(7)
C31 C32 C33 F18 -178.5(4)
F17 C32 C33 C34 178.3(4)
C31 C32 C33 C34 -0.7(7)
F18 C33 C34 F19 -1.7(7)
C32 C33 C34 F19 -179.4(4)
F18 C33 C34 C35 176.8(4)
C32 C33 C34 C35 -1.0(7)
F19 C34 C35 F20 1.8(6)
C33 C34 C35 F20 -176.6(4)
F19 C34 C35 C30 -179.4(4)
C33 C34 C35 C30 2.2(7)
C31 C30 C35 F20 177.3(3)
B1 C30 C35 F20 6.2(6)
C31 C30 C35 C34 -1.4(6)
B1 C30 C35 C34 -172.5(4)
C41 C36 C37 C38 1.0(8)
C42 C36 C37 C38 -179.4(5)
C36 C37 C38 C39 -0.5(7)
C37 C38 C39 C40 0.3(8)
C37 C38 C39 C43 -179.8(5)
C38 C39 C40 C41 -0.6(10)
C43 C39 C40 C41 179.4(7)
C39 C40 C41 C36 1.2(11)
C37 C36 C41 C40 -1.3(10)
C42 C36 C41 C40 179.1(7)
